data_7063761
loop_
_publ_author_name
'Tolstikov, Svyatoslav E.'
'Kolesnikov, Andrey E.'
'Smirnova, Kristina A.'
'Letyagin, Gleb A.'
'Bogomyakov, Artem S.'
'Romanenko, Galina V.'
'Ovcharenko, Victor I.'

_publ_section_title
;
 Heterospin molecular complexes of Cu(hfac)2 with pyridyl-substituted
 nitronyl nitroxides: peculiarities of structure and magnetic properties
;
_journal_issue 18
_journal_name_full 'New Journal of Chemistry'
_journal_page_first 7655
_journal_page_last 7660
_journal_paper_doi 10.1039/D5NJ00967G
_journal_volume 49
_journal_year 2025
_chemical_formula_sum 'C56 H44 Cu2 F24 N6 O12'
_chemical_formula_weight 1576.05
_space_group_crystal_system triclinic
_space_group_IT_number 2
_space_group_name_Hall '-P 1'
_space_group_name_H-M_alt 'P -1'
_atom_sites_solution_hydrogens geom
_audit_creation_method SHELXL-2018/3
_audit_update_record
;
2023-12-29 deposited with the CCDC.	2025-04-09 downloaded from the CCDC.
;
_cell_angle_alpha 93.9306(13)
_cell_angle_beta 108.4411(12)
_cell_angle_gamma 115.3408(12)
_cell_formula_units_Z 1
_cell_length_a 10.1299(3)
_cell_length_b 11.8398(3)
_cell_length_c 15.6339(4)
_cell_measurement_reflns_used 9925
_cell_measurement_temperature 150(2)
_cell_measurement_theta_max 67.39
_cell_measurement_theta_min 3.07
_cell_volume 1561.48(8)
_computing_cell_refinement 'Bruker SAINT'
_computing_data_collection 'Bruker APEX2'
_computing_data_reduction 'Bruker SAINT'
_computing_molecular_graphics 'Bruker SHELXTL'
_computing_publication_material 'Bruker SHELXTL'
_computing_structure_refinement 'SHELXL-2018/3 (Sheldrick, 2018)'
_computing_structure_solution 'SHELXS-97 (Sheldrick 2008)'
_diffrn_ambient_temperature 150(2)
_diffrn_measured_fraction_theta_full 0.991
_diffrn_measured_fraction_theta_max 0.991
_diffrn_measurement_device_type 'Bruker APEX-II CCD'
_diffrn_measurement_method '\f and \w scans'
_diffrn_radiation_type CuK\a
_diffrn_radiation_wavelength 1.54178
_diffrn_reflns_av_R_equivalents 0.0290
_diffrn_reflns_av_unetI/netI 0.0232
_diffrn_reflns_Laue_measured_fraction_full 0.991
_diffrn_reflns_Laue_measured_fraction_max 0.991
_diffrn_reflns_limit_h_max 11
_diffrn_reflns_limit_h_min -12
_diffrn_reflns_limit_k_max 14
_diffrn_reflns_limit_k_min -14
_diffrn_reflns_limit_l_max 18
_diffrn_reflns_limit_l_min -18
_diffrn_reflns_number 24725
_diffrn_reflns_point_group_measured_fraction_full 0.991
_diffrn_reflns_point_group_measured_fraction_max 0.991
_diffrn_reflns_theta_full 67.543
_diffrn_reflns_theta_max 67.543
_diffrn_reflns_theta_min 3.068
_exptl_absorpt_coefficient_mu 2.090
_exptl_absorpt_correction_T_max 0.7530
_exptl_absorpt_correction_T_min 0.6309
_exptl_absorpt_correction_type multi-scan
_exptl_absorpt_process_details SADABS-2012/1
_exptl_crystal_colour red_brown
_exptl_crystal_density_diffrn 1.676
_exptl_crystal_description plate
_exptl_crystal_F_000 792
_exptl_crystal_size_max 0.40
_exptl_crystal_size_mid 0.20
_exptl_crystal_size_min 0.04
_refine_diff_density_max 0.832
_refine_diff_density_min -0.544
_refine_diff_density_rms 0.067
_refine_ls_extinction_method none
_refine_ls_goodness_of_fit_ref 1.063
_refine_ls_hydrogen_treatment constr
_refine_ls_matrix_type full
_refine_ls_number_parameters 510
_refine_ls_number_reflns 5572
_refine_ls_number_restraints 6
_refine_ls_restrained_S_all 1.062
_refine_ls_R_factor_all 0.0498
_refine_ls_R_factor_gt 0.0465
_refine_ls_shift/su_max 0.001
_refine_ls_shift/su_mean 0.000
_refine_ls_structure_factor_coef Fsqd
_refine_ls_weighting_details 'w=1/[\s^2^(Fo^2^)+(0.0609P)^2^+2.2278P] where P=(Fo^2^+2Fc^2^)/3'
_refine_ls_weighting_scheme calc
_refine_ls_wR_factor_gt 0.1227
_refine_ls_wR_factor_ref 0.1256
_reflns_Friedel_coverage 0.000
_reflns_number_gt 5104
_reflns_number_total 5572
_reflns_threshold_expression 'I > 2\s(I)'
_cod_data_source_file d5nj00967g2.cif
_cod_data_source_block 150z
_cod_depositor_comments 'Adding full bibliography for 7063753--7063771.cif.'
_cod_original_cell_volume 1561.48(7)
_cod_database_code 7063761
_shelx_shelxl_version_number 2018/3
_shelx_space_group_comment
; 
The symmetry employed for this shelxl refinement is uniquely defined 
by the following loop, which should always be used as a source of 
symmetry information in preference to the above space-group names. 
They are only intended as comments. 
;

loop_
_space_group_symop_operation_xyz
'x, y, z'
'-x, -y, -z'

loop_
_atom_site_label
_atom_site_type_symbol
_atom_site_fract_x
_atom_site_fract_y
_atom_site_fract_z
_atom_site_U_iso_or_equiv
_atom_site_adp_type
_atom_site_occupancy
_atom_site_site_symmetry_order
_atom_site_calc_flag
_atom_site_refinement_flags_posn
_atom_site_refinement_flags_adp
_atom_site_refinement_flags_occupancy
_atom_site_disorder_assembly
_atom_site_disorder_group
Cu Cu 0.71703(4) 0.59731(3) 0.70357(2) 0.02456(13) Uani 1 1 d . . . . .
O1 O 0.4599(2) 0.55478(19) 0.64991(13) 0.0337(4) Uani 1 1 d . . . . .
C1 C 0.2373(4) 0.5695(3) 0.6487(3) 0.0474(8) Uani 1 1 d . . . . .
F1 F 0.1873(7) 0.6437(8) 0.6764(4) 0.075(3) Uani 0.71(2) 1 d . . P A 1
F2 F 0.1587(5) 0.4534(6) 0.6637(5) 0.070(2) Uani 0.71(2) 1 d . U P A 1
F3 F 0.1899(14) 0.5535(12) 0.5569(6) 0.070(3) Uani 0.5 1 d . . P A 1
F1A F 0.229(3) 0.677(2) 0.656(2) 0.151(10) Uani 0.29(2) 1 d . . P A 2
F2A F 0.1624(16) 0.515(3) 0.704(2) 0.118(9) Uani 0.29(2) 1 d . U P A 2
F3A F 0.1715(15) 0.5231(14) 0.5616(8) 0.114(5) Uani 0.5 1 d . . P A 2
C2 C 0.4143(3) 0.6160(3) 0.6906(2) 0.0347(6) Uani 1 1 d . . . . .
C3 C 0.5025(4) 0.7215(3) 0.7677(2) 0.0383(7) Uani 1 1 d . . . . .
H3 H 0.447742 0.751057 0.794732 0.046 Uiso 1 1 calc R U . . .
C4 C 0.6661(3) 0.7840(3) 0.8060(2) 0.0367(6) Uani 1 1 d . . . . .
C5 C 0.7495(4) 0.8946(3) 0.8914(2) 0.0431(7) Uani 1 1 d . . . . .
F4 F 0.8406(2) 1.00510(18) 0.87594(15) 0.0561(5) Uani 1 1 d . . . . .
F5 F 0.822(2) 0.8806(18) 0.9705(12) 0.082(4) Uani 0.5 1 d . . P B 1
F6 F 0.6481(3) 0.9166(2) 0.91948(19) 0.0807(8) Uani 1 1 d . . . . .
F5A F 0.8479(18) 0.8689(14) 0.9586(10) 0.051(3) Uani 0.5 1 d . . P B 2
O2 O 0.7594(2) 0.7637(2) 0.77783(15) 0.0384(5) Uani 1 1 d . . . . .
O1R O 0.6802(2) 0.43608(16) 0.62500(12) 0.0245(4) Uani 1 1 d . . . . .
N2R N 0.6185(2) 0.32037(19) 0.63703(14) 0.0219(4) Uani 1 1 d . . . . .
O3 O 0.6879(2) 0.5176(2) 0.80610(13) 0.0360(5) Uani 1 1 d . . . . .
C3R C 0.7173(3) 0.2552(2) 0.67154(17) 0.0261(5) Uani 1 1 d . . . . .
O4 O 0.9763(2) 0.6666(2) 0.77962(13) 0.0352(4) Uani 1 1 d . . . . .
C4R C 0.8579(3) 0.3386(3) 0.7613(2) 0.0389(7) Uani 1 1 d . . . . .
H4RA H 0.917576 0.292582 0.783983 0.058 Uiso 1 1 calc R U . . .
H4RB H 0.820104 0.357815 0.808053 0.058 Uiso 1 1 calc R U . . .
H4RC H 0.926619 0.419118 0.749832 0.058 Uiso 1 1 calc R U . . .
C5R C 0.7750(3) 0.2380(3) 0.5949(2) 0.0330(6) Uani 1 1 d . . . . .
H5RA H 0.839688 0.194709 0.612692 0.049 Uiso 1 1 calc R U . . .
H5RB H 0.838540 0.322396 0.585828 0.049 Uiso 1 1 calc R U . . .
H5RC H 0.683812 0.185695 0.537011 0.049 Uiso 1 1 calc R U . . .
C6 C 0.7135(5) 0.5253(3) 0.9599(2) 0.0501(9) Uani 1 1 d . . . . .
F7 F 0.8132(3) 0.5699(3) 1.04823(15) 0.0870(9) Uani 1 1 d . . . . .
F8 F 0.622(3) 0.581(3) 0.9656(16) 0.080(5) Uani 0.5 1 d . . P C 1
F9 F 0.6336(3) 0.3987(2) 0.94497(16) 0.0773(8) Uani 1 1 d . . . . .
F8A F 0.595(3) 0.549(3) 0.9426(16) 0.072(5) Uani 0.5 1 d . . P C 2
C6R C 0.5913(3) 0.1272(3) 0.68087(18) 0.0287(6) Uani 1 1 d . . . . .
C7 C 0.7899(4) 0.5667(3) 0.8912(2) 0.0374(6) Uani 1 1 d . . . . .
C7R C 0.5792(4) 0.1339(3) 0.7757(2) 0.0418(7) Uani 1 1 d . . . . .
H7RA H 0.673642 0.137826 0.821962 0.063 Uiso 1 1 calc R U . . .
H7RB H 0.485049 0.057304 0.772741 0.063 Uiso 1 1 calc R U . . .
H7RC H 0.571091 0.211058 0.793385 0.063 Uiso 1 1 calc R U . . .
C8 C 0.9507(4) 0.6464(3) 0.9243(2) 0.0389(7) Uani 1 1 d . . . . .
H8 H 1.009155 0.671795 0.989466 0.047 Uiso 1 1 calc R U . . .
C8R C 0.6031(4) 0.0083(3) 0.6507(2) 0.0361(6) Uani 1 1 d . . . . .
H8RA H 0.703867 0.015857 0.691748 0.054 Uiso 1 1 calc R U . . .
H8RB H 0.597559 0.000423 0.586717 0.054 Uiso 1 1 calc R U . . .
H8RC H 0.515535 -0.068219 0.654270 0.054 Uiso 1 1 calc R U . . .
C9 C 1.0321(3) 0.6917(3) 0.86523(19) 0.0350(6) Uani 1 1 d . . . . .
N9R N 0.4415(2) 0.1199(2) 0.61402(14) 0.0248(4) Uani 1 1 d . . . . .
C10 C 1.2112(4) 0.7772(4) 0.9097(2) 0.0507(8) Uani 1 1 d . . . . .
F10 F 1.2689(3) 0.8135(3) 1.00066(15) 0.0757(7) Uani 1 1 d . . . . .
F11 F 1.2823(3) 0.7123(3) 0.89081(18) 0.0863(9) Uani 1 1 d . . . . .
F12 F 1.2668(19) 0.8687(19) 0.8697(15) 0.097(5) Uani 0.5 1 d . . P D 1
F12A F 1.2429(19) 0.8859(16) 0.8844(14) 0.130(7) Uani 0.5 1 d . . P D 2
O10R O 0.3106(2) 0.01693(17) 0.58128(14) 0.0321(4) Uani 1 1 d . . . . .
C11R C 0.4634(3) 0.2366(2) 0.59986(16) 0.0218(5) Uani 1 1 d . . . . .
C12R C 0.3379(3) 0.2609(2) 0.54114(16) 0.0217(5) Uani 1 1 d . . . . .
C13R C 0.3589(3) 0.3117(2) 0.46636(16) 0.0216(5) Uani 1 1 d . . . . .
H13R H 0.457351 0.337539 0.460149 0.026 Uiso 1 1 calc R U . . .
N14R N 0.2463(2) 0.32583(19) 0.40242(14) 0.0220(4) Uani 1 1 d . . . . .
C15R C 0.1071(3) 0.2878(2) 0.41243(18) 0.0262(5) Uani 1 1 d . . . . .
H15R H 0.024972 0.295242 0.366898 0.031 Uiso 1 1 calc R U . . .
C16R C 0.0793(3) 0.2389(2) 0.48575(18) 0.0257(5) Uani 1 1 d . . . . .
H16R H -0.020695 0.213282 0.489796 0.031 Uiso 1 1 calc R U . . .
C17R C 0.1962(3) 0.2264(2) 0.55431(17) 0.0220(5) Uani 1 1 d . . . . .
C18R C 0.1707(3) 0.1812(2) 0.63659(18) 0.0248(5) Uani 1 1 d . . . . .
C19R C 0.0303(3) 0.0737(2) 0.62624(19) 0.0280(5) Uani 1 1 d . . . . .
H19R H -0.050182 0.029858 0.566173 0.034 Uiso 1 1 calc R U . . .
C20R C 0.0078(4) 0.0305(3) 0.7032(2) 0.0370(7) Uani 1 1 d . . . . .
H20R H -0.086536 -0.044370 0.695684 0.044 Uiso 1 1 calc R U . . .
C21R C 0.1230(4) 0.0966(4) 0.7913(2) 0.0456(8) Uani 1 1 d . . . . .
H21R H 0.107613 0.066684 0.843951 0.055 Uiso 1 1 calc R U . . .
C22R C 0.2597(4) 0.2055(4) 0.8026(2) 0.0487(8) Uani 1 1 d . . . . .
H22R H 0.336664 0.251959 0.863190 0.058 Uiso 1 1 calc R U . . .
C23R C 0.2858(3) 0.2477(3) 0.72570(19) 0.0351(6) Uani 1 1 d . . . . .
H23R H 0.381473 0.321561 0.733703 0.042 Uiso 1 1 calc R U . . .

loop_
_atom_site_aniso_label
_atom_site_aniso_U_11
_atom_site_aniso_U_22
_atom_site_aniso_U_33
_atom_site_aniso_U_23
_atom_site_aniso_U_13
_atom_site_aniso_U_12
Cu 0.0204(2) 0.0308(2) 0.0220(2) 0.00750(15) 0.00728(15) 0.01231(16)
O1 0.0359(10) 0.0425(11) 0.0329(10) 0.0087(8) 0.0176(9) 0.0243(9)
C1 0.0353(17) 0.0463(19) 0.058(2) -0.0010(16) 0.0158(16) 0.0207(15)
F1 0.024(2) 0.081(4) 0.093(4) -0.042(3) -0.004(2) 0.031(2)
F2 0.0393(19) 0.057(3) 0.101(4) 0.015(2) 0.029(2) 0.0106(17)
F3 0.058(5) 0.115(7) 0.037(4) 0.033(5) 0.009(4) 0.045(5)
F1A 0.077(10) 0.079(10) 0.31(3) 0.011(13) 0.088(15) 0.044(8)
F2A 0.048(6) 0.13(2) 0.181(18) 0.057(17) 0.066(9) 0.024(8)
F3A 0.053(5) 0.132(8) 0.103(9) -0.078(6) -0.029(5) 0.055(5)
C2 0.0328(15) 0.0444(16) 0.0355(15) 0.0106(13) 0.0168(12) 0.0228(13)
C3 0.0342(15) 0.0423(16) 0.0433(17) 0.0074(13) 0.0188(13) 0.0199(13)
C4 0.0341(15) 0.0415(16) 0.0348(15) 0.0146(13) 0.0136(12) 0.0172(13)
C5 0.0405(17) 0.0419(17) 0.0396(17) 0.0073(14) 0.0113(14) 0.0165(14)
F4 0.0482(11) 0.0391(10) 0.0610(13) 0.0098(9) 0.0124(10) 0.0100(9)
F5 0.095(7) 0.089(9) 0.046(6) 0.026(5) 0.010(4) 0.042(5)
F6 0.0617(14) 0.0675(15) 0.0827(17) -0.0260(13) 0.0302(13) 0.0095(12)
F5A 0.074(6) 0.043(3) 0.021(3) -0.009(2) -0.006(3) 0.034(4)
O2 0.0287(10) 0.0459(12) 0.0438(12) 0.0132(9) 0.0184(9) 0.0170(9)
O1R 0.0233(8) 0.0217(8) 0.0249(9) 0.0008(7) 0.0081(7) 0.0092(7)
N2R 0.0207(10) 0.0233(10) 0.0197(10) 0.0022(8) 0.0052(8) 0.0110(8)
O3 0.0308(10) 0.0430(11) 0.0287(10) 0.0135(8) 0.0111(8) 0.0125(9)
C3R 0.0233(12) 0.0289(13) 0.0250(13) 0.0019(10) 0.0030(10) 0.0165(11)
O4 0.0303(10) 0.0426(11) 0.0236(10) 0.0028(8) 0.0074(8) 0.0122(9)
C4R 0.0297(14) 0.0404(16) 0.0357(15) -0.0008(12) -0.0043(12) 0.0206(13)
C5R 0.0314(14) 0.0340(14) 0.0398(15) 0.0068(12) 0.0160(12) 0.0195(12)
C6 0.067(2) 0.050(2) 0.0298(16) 0.0130(14) 0.0213(16) 0.0218(18)
F7 0.0748(16) 0.107(2) 0.0301(11) 0.0100(12) 0.0186(11) 0.0036(15)
F8 0.100(12) 0.089(10) 0.093(14) 0.037(9) 0.067(11) 0.057(9)
F9 0.0984(19) 0.0519(13) 0.0485(13) 0.0205(10) 0.0279(13) 0.0065(12)
F8A 0.070(6) 0.112(15) 0.059(7) 0.034(7) 0.045(5) 0.047(8)
C6R 0.0274(13) 0.0343(14) 0.0239(13) 0.0072(10) 0.0048(10) 0.0178(11)
C7 0.0423(16) 0.0389(16) 0.0291(14) 0.0086(12) 0.0116(13) 0.0190(14)
C7R 0.0462(17) 0.0567(19) 0.0290(15) 0.0171(14) 0.0130(13) 0.0299(16)
C8 0.0396(16) 0.0445(17) 0.0244(14) 0.0041(12) 0.0046(12) 0.0192(14)
C8R 0.0369(15) 0.0336(15) 0.0391(16) 0.0108(12) 0.0087(12) 0.0217(13)
C9 0.0315(14) 0.0390(15) 0.0262(14) 0.0010(11) 0.0054(11) 0.0146(12)
N9R 0.0227(10) 0.0261(11) 0.0235(10) 0.0051(8) 0.0064(9) 0.0117(9)
C10 0.0392(18) 0.066(2) 0.0376(17) 0.0085(16) 0.0065(14) 0.0230(17)
F10 0.0447(12) 0.0993(19) 0.0421(12) -0.0115(12) -0.0045(10) 0.0182(12)
F11 0.0627(15) 0.142(3) 0.0665(16) 0.0164(16) 0.0255(13) 0.0601(17)
F12 0.038(4) 0.114(11) 0.100(6) 0.057(6) 0.022(4) 0.002(5)
F12A 0.073(9) 0.055(4) 0.149(13) 0.055(6) -0.033(7) -0.017(5)
O10R 0.0255(9) 0.0247(9) 0.0382(11) 0.0066(8) 0.0080(8) 0.0082(8)
C11R 0.0211(12) 0.0258(12) 0.0174(11) 0.0033(9) 0.0066(9) 0.0111(10)
C12R 0.0197(11) 0.0197(11) 0.0204(11) 0.0006(9) 0.0037(9) 0.0082(10)
C13R 0.0177(11) 0.0240(12) 0.0213(11) 0.0019(9) 0.0059(9) 0.0099(10)
N14R 0.0206(10) 0.0229(10) 0.0217(10) 0.0034(8) 0.0068(8) 0.0109(8)
C15R 0.0222(12) 0.0300(13) 0.0267(13) 0.0051(10) 0.0070(10) 0.0144(11)
C16R 0.0199(12) 0.0300(13) 0.0275(13) 0.0057(10) 0.0093(10) 0.0122(10)
C17R 0.0216(12) 0.0189(11) 0.0234(12) 0.0016(9) 0.0075(10) 0.0090(10)
C18R 0.0240(12) 0.0283(13) 0.0273(13) 0.0077(10) 0.0117(10) 0.0152(11)
C19R 0.0265(13) 0.0279(13) 0.0331(14) 0.0073(11) 0.0137(11) 0.0144(11)
C20R 0.0374(15) 0.0362(15) 0.0508(18) 0.0187(13) 0.0272(14) 0.0206(13)
C21R 0.0477(18) 0.070(2) 0.0398(17) 0.0309(16) 0.0285(15) 0.0352(17)
C22R 0.0384(17) 0.079(2) 0.0275(15) 0.0137(15) 0.0133(13) 0.0259(17)
C23R 0.0257(13) 0.0468(17) 0.0277(14) 0.0059(12) 0.0105(11) 0.0130(12)

loop_
_atom_type_symbol
_atom_type_description
_atom_type_scat_dispersion_real
_atom_type_scat_dispersion_imag
_atom_type_scat_source
C C 0.0181 0.0091 'International Tables Vol C Tables 4.2.6.8 and 6.1.1.4'
H H 0.0000 0.0000 'International Tables Vol C Tables 4.2.6.8 and 6.1.1.4'
N N 0.0311 0.0180 'International Tables Vol C Tables 4.2.6.8 and 6.1.1.4'
O O 0.0492 0.0322 'International Tables Vol C Tables 4.2.6.8 and 6.1.1.4'
F F 0.0727 0.0534 'International Tables Vol C Tables 4.2.6.8 and 6.1.1.4'
Cu Cu -1.9646 0.5888 'International Tables Vol C Tables 4.2.6.8 and 6.1.1.4'

loop_
_geom_angle_atom_site_label_1
_geom_angle_atom_site_label_2
_geom_angle_atom_site_label_3
_geom_angle
_geom_angle_site_symmetry_1
_geom_angle_site_symmetry_3
_geom_angle_publ_flag
O3 Cu N14R 176.86(8) . 2_666 ?
O3 Cu O2 89.32(9) . . ?
N14R Cu O2 93.01(8) 2_666 . ?
O3 Cu O1R 93.56(8) . . ?
N14R Cu O1R 84.08(8) 2_666 . ?
O2 Cu O1R 176.96(8) . . ?
O3 Cu O4 86.26(8) . . ?
N14R Cu O4 91.85(8) 2_666 . ?
O2 Cu O4 84.83(8) . . ?
O1R Cu O4 94.37(7) . . ?
O3 Cu O1 89.64(8) . . ?
N14R Cu O1 92.67(8) 2_666 . ?
O2 Cu O1 84.64(8) . . ?
O1R Cu O1 96.35(7) . . ?
O4 Cu O1 168.74(7) . . ?
C2 O1 Cu 121.42(19) . . ?
F3A C1 F1A 101.9(15) . . ?
F1 C1 F3 106.1(7) . . ?
F3A C1 F2A 119.8(16) . . ?
F1A C1 F2A 99.7(12) . . ?
F1 C1 F2 107.7(4) . . ?
F3 C1 F2 106.1(6) . . ?
F3A C1 C2 115.2(6) . . ?
F1 C1 C2 116.9(4) . . ?
F1A C1 C2 102.7(11) . . ?
F3 C1 C2 109.3(6) . . ?
F2A C1 C2 113.5(7) . . ?
F2 C1 C2 110.1(4) . . ?
O1 C2 C3 129.5(3) . . ?
O1 C2 C1 114.4(3) . . ?
C3 C2 C1 116.1(3) . . ?
C4 C3 C2 122.5(3) . . ?
O2 C4 C3 128.3(3) . . ?
O2 C4 C5 113.6(3) . . ?
C3 C4 C5 118.1(3) . . ?
F5 C5 F4 110.6(10) . . ?
F5 C5 F6 94.2(7) . . ?
F4 C5 F6 105.6(3) . . ?
F4 C5 F5A 106.1(8) . . ?
F6 C5 F5A 112.3(7) . . ?
F5 C5 C4 119.6(7) . . ?
F4 C5 C4 112.0(3) . . ?
F6 C5 C4 112.8(3) . . ?
F5A C5 C4 107.8(5) . . ?
C4 O2 Cu 127.3(2) . . ?
N2R O1R Cu 127.09(14) . . ?
O1R N2R C11R 124.4(2) . . ?
O1R N2R C3R 121.61(19) . . ?
C11R N2R C3R 112.0(2) . . ?
C7 O3 Cu 123.25(19) . . ?
N2R C3R C4R 110.9(2) . . ?
N2R C3R C5R 105.1(2) . . ?
C4R C3R C5R 109.9(2) . . ?
N2R C3R C6R 100.66(19) . . ?
C4R C3R C6R 115.1(2) . . ?
C5R C3R C6R 114.2(2) . . ?
C9 O4 Cu 119.51(19) . . ?
F8A C6 F9 98.2(12) . . ?
F8A C6 F7 113.5(9) . . ?
F9 C6 F7 107.2(3) . . ?
F9 C6 F8 111.0(13) . . ?
F7 C6 F8 97.2(10) . . ?
F8A C6 C7 109.5(12) . . ?
F9 C6 C7 112.6(3) . . ?
F7 C6 C7 114.6(3) . . ?
F8 C6 C7 113.0(13) . . ?
N9R C6R C8R 109.6(2) . . ?
N9R C6R C7R 106.1(2) . . ?
C8R C6R C7R 111.1(2) . . ?
N9R C6R C3R 100.36(19) . . ?
C8R C6R C3R 114.7(2) . . ?
C7R C6R C3R 114.1(2) . . ?
O3 C7 C8 129.5(3) . . ?
O3 C7 C6 111.9(3) . . ?
C8 C7 C6 118.6(3) . . ?
C7 C8 C9 122.5(3) . . ?
O4 C9 C8 127.5(3) . . ?
O4 C9 C10 114.5(3) . . ?
C8 C9 C10 117.9(3) . . ?
O10R N9R C11R 125.5(2) . . ?
O10R N9R C6R 122.9(2) . . ?
C11R N9R C6R 111.5(2) . . ?
F12 C10 F10 114.1(10) . . ?
F10 C10 F12A 103.1(10) . . ?
F12 C10 F11 96.9(9) . . ?
F10 C10 F11 105.1(3) . . ?
F12A C10 F11 117.5(10) . . ?
F12 C10 C9 114.6(9) . . ?
F10 C10 C9 114.6(3) . . ?
F12A C10 C9 107.3(8) . . ?
F11 C10 C9 109.4(3) . . ?
N2R C11R N9R 109.2(2) . . ?
N2R C11R C12R 126.0(2) . . ?
N9R C11R C12R 124.2(2) . . ?
C13R C12R C17R 120.0(2) . . ?
C13R C12R C11R 117.2(2) . . ?
C17R C12R C11R 122.6(2) . . ?
N14R C13R C12R 122.8(2) . . ?
C13R N14R C15R 117.5(2) . . ?
C13R N14R Cu 121.54(16) . 2_666 ?
C15R N14R Cu 120.92(17) . 2_666 ?
N14R C15R C16R 122.7(2) . . ?
C15R C16R C17R 120.7(2) . . ?
C16R C17R C12R 116.1(2) . . ?
C16R C17R C18R 121.1(2) . . ?
C12R C17R C18R 122.8(2) . . ?
C19R C18R C23R 119.3(2) . . ?
C19R C18R C17R 120.4(2) . . ?
C23R C18R C17R 120.3(2) . . ?
C20R C19R C18R 120.3(3) . . ?
C19R C20R C21R 120.0(3) . . ?
C22R C21R C20R 120.2(3) . . ?
C21R C22R C23R 120.3(3) . . ?
C22R C23R C18R 119.8(3) . . ?

loop_
_geom_bond_atom_site_label_1
_geom_bond_atom_site_label_2
_geom_bond_distance
_geom_bond_site_symmetry_2
_geom_bond_publ_flag
Cu O3 1.9534(19) . ?
Cu N14R 2.005(2) 2_666 ?
Cu O2 2.015(2) . ?
Cu O1R 2.0176(17) . ?
Cu O4 2.243(2) . ?
Cu O1 2.2756(19) . ?
O1 C2 1.246(3) . ?
C1 F3A 1.269(11) . ?
C1 F1 1.296(6) . ?
C1 F1A 1.31(2) . ?
C1 F3 1.333(9) . ?
C1 F2A 1.341(17) . ?
C1 F2 1.343(6) . ?
C1 C2 1.520(4) . ?
C2 C3 1.403(4) . ?
C3 C4 1.384(4) . ?
C4 O2 1.260(4) . ?
C4 C5 1.520(4) . ?
C5 F5 1.287(19) . ?
C5 F4 1.331(4) . ?
C5 F6 1.348(4) . ?
C5 F5A 1.354(16) . ?
O1R N2R 1.296(3) . ?
N2R C11R 1.342(3) . ?
N2R C3R 1.505(3) . ?
O3 C7 1.298(4) . ?
C3R C4R 1.522(4) . ?
C3R C5R 1.527(4) . ?
C3R C6R 1.562(4) . ?
O4 C9 1.234(3) . ?
C6 F8A 1.31(3) . ?
C6 F9 1.323(4) . ?
C6 F7 1.330(4) . ?
C6 F8 1.37(3) . ?
C6 C7 1.505(4) . ?
C6R N9R 1.508(3) . ?
C6R C8R 1.519(4) . ?
C6R C7R 1.526(4) . ?
C7 C8 1.377(4) . ?
C8 C9 1.411(4) . ?
C9 C10 1.528(4) . ?
N9R O10R 1.268(3) . ?
N9R C11R 1.348(3) . ?
C10 F12 1.294(16) . ?
C10 F10 1.312(4) . ?
C10 F12A 1.309(16) . ?
C10 F11 1.332(5) . ?
C11R C12R 1.468(3) . ?
C12R C13R 1.385(3) . ?
C12R C17R 1.402(3) . ?
C13R N14R 1.339(3) . ?
N14R C15R 1.350(3) . ?
C15R C16R 1.372(4) . ?
C16R C17R 1.394(4) . ?
C17R C18R 1.481(3) . ?
C18R C19R 1.395(4) . ?
C18R C23R 1.398(4) . ?
C19R C20R 1.385(4) . ?
C20R C21R 1.387(5) . ?
C21R C22R 1.377(5) . ?
C22R C23R 1.391(4) . ?
